data_4348125
loop_
_publ_author_name
'Yang, Dandan'
'Xu, Wenlong'
'Cao, Xiaowei'
'Zheng, Shaojun'
'He, Jiangang'
'Ju, Qiang'
'Fang, Zhenlan'
'Huang, Wei'

_publ_section_title
;
 Two Silver Coordination Network Compounds with Colorful
 Photoluminescence.
;
_journal_issue 16
_journal_name_full 'Inorganic chemistry'
_journal_page_first 7954
_journal_page_last 7961
_journal_paper_doi 10.1021/acs.inorgchem.6b00999
_journal_volume 55
_journal_year 2016
_chemical_formula_sum 'C6 H9 Ag I N2'
_chemical_formula_weight 343.92
_space_group_IT_number 14
_space_group_name_Hall '-P 2yn'
_space_group_name_H-M_alt 'P 1 21/n 1'
_symmetry_cell_setting monoclinic
_symmetry_space_group_name_H-M 'P 1 21/n 1'
_atom_sites_solution_hydrogens geom
_atom_sites_solution_primary direct
_atom_sites_solution_secondary difmap
_audit_creation_method SHELXL-97
_cell_angle_alpha 90.00
_cell_angle_beta 97.196(3)
_cell_angle_gamma 90.00
_cell_formula_units_Z 4
_cell_length_a 10.0013(10)
_cell_length_b 4.6768(4)
_cell_length_c 18.6577(18)
_cell_measurement_reflns_used 4235
_cell_measurement_temperature 296(2)
_cell_measurement_theta_max 32.46
_cell_measurement_theta_min 2.20
_cell_volume 865.82(14)
_computing_structure_refinement 'SHELXL-97 (Sheldrick, 1997)'
_computing_structure_solution 'SHELXS-97 (Sheldrick, 1990)'
_diffrn_ambient_temperature 296(2)
_diffrn_measured_fraction_theta_full 0.998
_diffrn_measured_fraction_theta_max 0.998
_diffrn_measurement_device_type Bruker-AXS
_diffrn_measurement_method CCD_Profile_fitting
_diffrn_radiation_monochromator graphite
_diffrn_radiation_source 'fine-focus sealed tube'
_diffrn_radiation_type MoK\a
_diffrn_radiation_wavelength 0.71073
_diffrn_reflns_av_R_equivalents 0.0272
_diffrn_reflns_av_sigmaI/netI 0.0280
_diffrn_reflns_limit_h_max 11
_diffrn_reflns_limit_h_min -11
_diffrn_reflns_limit_k_max 5
_diffrn_reflns_limit_k_min -5
_diffrn_reflns_limit_l_max 15
_diffrn_reflns_limit_l_min -22
_diffrn_reflns_number 5548
_diffrn_reflns_theta_full 24.99
_diffrn_reflns_theta_max 24.99
_diffrn_reflns_theta_min 3.66
_exptl_absorpt_coefficient_mu 5.823
_exptl_absorpt_correction_T_max 0.9702
_exptl_absorpt_correction_T_min 0.8623
_exptl_absorpt_correction_type multi-scan
_exptl_crystal_colour yellow
_exptl_crystal_density_diffrn 2.638
_exptl_crystal_density_method 'not measured'
_exptl_crystal_description sheet
_exptl_crystal_F_000 636
_refine_diff_density_max 0.738
_refine_diff_density_min -1.619
_refine_diff_density_rms 0.208
_refine_ls_extinction_method none
_refine_ls_goodness_of_fit_ref 1.077
_refine_ls_hydrogen_treatment mixed
_refine_ls_matrix_type full
_refine_ls_number_parameters 92
_refine_ls_number_reflns 1525
_refine_ls_number_restraints 0
_refine_ls_restrained_S_all 1.077
_refine_ls_R_factor_all 0.0382
_refine_ls_R_factor_gt 0.0342
_refine_ls_shift/su_max 0.002
_refine_ls_shift/su_mean 0.000
_refine_ls_structure_factor_coef Fsqd
_refine_ls_weighting_details 'calc w=1/[\s^2^(Fo^2^)+(0.0442P)^2^+3.6621P] where P=(Fo^2^+2Fc^2^)/3'
_refine_ls_weighting_scheme calc
_refine_ls_wR_factor_gt 0.0870
_refine_ls_wR_factor_ref 0.0898
_reflns_number_gt 1369
_reflns_number_total 1525
_reflns_threshold_expression >2sigma(I)
_cod_data_source_file ic6b00999_si_005.cif
_cod_data_source_block a
_cod_depositor_comments
;
The following automatic conversions were performed:

data item '_exptl_absorpt_correction_type' value 'Multi-scan' was
changed to 'multi-scan' in accordance with the
/home/saulius/struct/COD-crude-data/automatic-downloads/DataCite-retrospective/ACS/depositions/lib/dictionaries/cif_core.dic
dictionary named 'cif_core.dic' version 2.4.2 last updated on
2011-04-26.

Automatic conversion script
Id: cif_fix_values 6909 2019-04-08 15:41:33Z antanas 
;
_cod_original_sg_symbol_H-M P2(1)/n
_cod_database_code 4348125

loop_
_symmetry_equiv_pos_as_xyz
'x, y, z'
'-x+1/2, y+1/2, -z+1/2'
'-x, -y, -z'
'x-1/2, -y-1/2, z-1/2'

loop_
_atom_site_label
_atom_site_type_symbol
_atom_site_fract_x
_atom_site_fract_y
_atom_site_fract_z
_atom_site_U_iso_or_equiv
_atom_site_adp_type
_atom_site_occupancy
_atom_site_symmetry_multiplicity
_atom_site_calc_flag
_atom_site_refinement_flags
I1 I -0.68665(4) 1.54369(9) -0.35188(2) 0.03831(17) Uani 1 1 d .
Ag1 Ag -0.68443(5) 1.55373(13) -0.19398(3) 0.0518(2) Uani 1 1 d .
N1 N -0.4611(5) 1.4630(11) -0.1608(3) 0.0397(12) Uani 1 1 d .
N2 N -0.2464(5) 1.5088(11) -0.1210(3) 0.0404(12) Uani 1 1 d .
C3 C -0.3734(6) 1.5931(13) -0.1133(3) 0.0373(13) Uani 1 1 d .
C2 C -0.2552(6) 1.3113(14) -0.1764(3) 0.0438(15) Uani 1 1 d .
H6 H -0.1844 1.2147 -0.1936 0.053 Uiso 1 1 calc R
C1 C -0.3868(6) 1.2878(15) -0.2002(3) 0.0420(14) Uani 1 1 d .
H7 H -0.4229 1.1701 -0.2379 0.050 Uiso 1 1 calc R
C6 C -0.4074(8) 1.7946(16) -0.0578(4) 0.0572(19) Uani 1 1 d .
H11A H -0.5031 1.8237 -0.0631 0.086 Uiso 1 1 calc R
H11B H -0.3630 1.9738 -0.0632 0.086 Uiso 1 1 calc R
H11C H -0.3781 1.7176 -0.0107 0.086 Uiso 1 1 calc R
C5 C -0.0654(6) 1.4386(12) -0.0196(3) 0.0354(13) Uani 1 1 d .
H1A H -0.0486 1.2469 -0.0362 0.042 Uiso 1 1 calc R
H1B H -0.1318 1.4254 0.0139 0.042 Uiso 1 1 calc R
C4 C -0.1205(7) 1.6166(16) -0.0824(4) 0.056(2) Uani 1 1 d .
H2A H -0.1355 1.8088 -0.0655 0.068 Uiso 1 1 calc R
H2B H -0.0538 1.6282 -0.1158 0.068 Uiso 1 1 calc R

loop_
_atom_site_aniso_label
_atom_site_aniso_U_11
_atom_site_aniso_U_22
_atom_site_aniso_U_33
_atom_site_aniso_U_23
_atom_site_aniso_U_13
_atom_site_aniso_U_12
I1 0.0407(3) 0.0374(3) 0.0379(3) 0.00167(16) 0.00890(18) 0.00420(16)
Ag1 0.0367(3) 0.0583(4) 0.0596(4) -0.0018(3) 0.0026(3) 0.0021(2)
N1 0.032(3) 0.046(3) 0.039(3) -0.003(2) -0.007(2) -0.002(2)
N2 0.033(3) 0.040(3) 0.045(3) 0.011(2) -0.009(2) -0.007(2)
C3 0.036(3) 0.036(3) 0.037(3) 0.005(3) -0.005(3) -0.005(3)
C2 0.042(4) 0.048(4) 0.041(3) 0.007(3) 0.003(3) 0.006(3)
C1 0.036(3) 0.049(4) 0.038(3) -0.009(3) -0.004(3) -0.001(3)
C6 0.072(5) 0.050(4) 0.047(4) -0.013(3) -0.003(4) -0.001(4)
C5 0.028(3) 0.036(3) 0.039(3) 0.001(3) -0.005(3) -0.005(2)
C4 0.042(4) 0.052(4) 0.068(5) 0.020(4) -0.023(3) -0.022(3)

loop_
_atom_type_symbol
_atom_type_description
_atom_type_scat_dispersion_real
_atom_type_scat_dispersion_imag
_atom_type_scat_source
C C 0.0033 0.0016 'International Tables Vol C Tables 4.2.6.8 and 6.1.1.4'
H H 0.0000 0.0000 'International Tables Vol C Tables 4.2.6.8 and 6.1.1.4'
N N 0.0061 0.0033 'International Tables Vol C Tables 4.2.6.8 and 6.1.1.4'
Ag Ag -0.8971 1.1015 'International Tables Vol C Tables 4.2.6.8 and 6.1.1.4'
I I -0.4742 1.8119 'International Tables Vol C Tables 4.2.6.8 and 6.1.1.4'

loop_
_geom_angle_atom_site_label_1
_geom_angle_atom_site_label_2
_geom_angle_atom_site_label_3
_geom_angle
_geom_angle_site_symmetry_1
_geom_angle_site_symmetry_3
Ag1 I1 Ag1 110.08(2) 2_344 2_354
Ag1 I1 Ag1 69.818(17) 2_344 .
Ag1 I1 Ag1 68.800(17) 2_354 .
N1 Ag1 I1 122.61(13) . 2_354
N1 Ag1 I1 102.94(14) . 2_344
I1 Ag1 I1 110.08(2) 2_354 2_344
N1 Ag1 I1 98.81(14) . .
I1 Ag1 I1 111.78(2) 2_354 .
I1 Ag1 I1 109.59(2) 2_344 .
N1 Ag1 Ag1 109.78(13) . 2_344
I1 Ag1 Ag1 127.53(3) 2_354 2_344
I1 Ag1 Ag1 56.347(13) 2_344 2_344
I1 Ag1 Ag1 53.25(2) . 2_344
N1 Ag1 Ag1 127.02(14) . 2_354
I1 Ag1 Ag1 56.932(13) 2_354 2_354
I1 Ag1 Ag1 128.02(3) 2_344 2_354
I1 Ag1 Ag1 54.85(2) . 2_354
Ag1 Ag1 Ag1 90.35(3) 2_344 2_354
C3 N1 C1 106.0(5) . .
C3 N1 Ag1 130.1(4) . .
C1 N1 Ag1 122.7(4) . .
C3 N2 C2 107.6(5) . .
C3 N2 C4 127.5(6) . .
C2 N2 C4 124.8(6) . .
N1 C3 N2 110.5(6) . .
N1 C3 C6 125.2(6) . .
N2 C3 C6 124.3(6) . .
C1 C2 N2 105.7(6) . .
C2 C1 N1 110.3(6) . .
C4 C5 C5 112.2(6) . 3_585
N2 C4 C5 114.1(5) . .

loop_
_geom_bond_atom_site_label_1
_geom_bond_atom_site_label_2
_geom_bond_distance
_geom_bond_site_symmetry_2
I1 Ag1 2.8146(7) 2_344
I1 Ag1 2.8916(7) 2_354
I1 Ag1 2.9437(8) .
Ag1 N1 2.282(5) .
Ag1 I1 2.8146(7) 2_354
Ag1 I1 2.8916(7) 2_344
Ag1 Ag1 3.2971(8) 2_344
Ag1 Ag1 3.2970(8) 2_354
N1 C3 1.314(8) .
N1 C1 1.379(8) .
N2 C3 1.354(8) .
N2 C2 1.381(9) .
N2 C4 1.461(8) .
C3 C6 1.472(9) .
C2 C1 1.340(9) .
C5 C4 1.485(9) .
C5 C5 1.529(11) 3_585
